data_4108439
loop_
_publ_author_name
'Kolupula Srinivas'
'Brice Kauffmann'
'Christel Dolain'
'Jean-Michel L\'eger'
'L\'eon Ghosez'
'Ivan Huc'

_publ_section_title
;
 Remote Substituent Effects and Regioselective Enhancement of
 Electrophilic Substitutions in Helical Aromatic Oligoamides
;
_journal_name_full 'Journal of the American Chemical Society'
_journal_page_first 13210
_journal_page_last 13211
_journal_paper_doi 10.1021/ja805178j
_journal_volume 130
_journal_year 2008
_chemical_formula_sum 'C118 H114.5 Br1.25 Cl7 N16 O19'
_chemical_formula_weight 2408.79
_chemical_name_systematic
; 
 ? 
;
_space_group_IT_number 14
_symmetry_cell_setting monoclinic
_symmetry_space_group_name_Hall '-P 2yn'
_symmetry_space_group_name_H-M 'P 1 21/n 1'
_atom_sites_solution_hydrogens geom
_atom_sites_solution_primary direct
_atom_sites_solution_secondary difmap
_audit_creation_method SHELXL-97
_cell_angle_alpha 90.00
_cell_angle_beta 102.87(3)
_cell_angle_gamma 90.00
_cell_formula_units_Z 4
_cell_length_a 15.592(3)
_cell_length_b 29.122(6)
_cell_length_c 26.198(5)
_cell_measurement_temperature 100(2)
_cell_volume 11597(4)
_computing_structure_refinement 'SHELXL-97 (Sheldrick, 1997)'
_computing_structure_solution 'SHELXD-97 (Sheldrick, 1990)'
_diffrn_ambient_temperature 100(2)
_diffrn_measured_fraction_theta_full 0.894
_diffrn_measured_fraction_theta_max 0.894
_diffrn_radiation_source 'rotating anode'
_diffrn_radiation_type CuK\a
_diffrn_radiation_wavelength 1.54178
_diffrn_reflns_av_R_equivalents 0.0207
_diffrn_reflns_av_sigmaI/netI 0.0345
_diffrn_reflns_limit_h_max 14
_diffrn_reflns_limit_h_min -14
_diffrn_reflns_limit_k_max 29
_diffrn_reflns_limit_k_min -29
_diffrn_reflns_limit_l_max 25
_diffrn_reflns_limit_l_min -25
_diffrn_reflns_number 20622
_diffrn_reflns_theta_full 50.43
_diffrn_reflns_theta_max 50.43
_diffrn_reflns_theta_min 2.30
_exptl_absorpt_coefficient_mu 2.679
_exptl_crystal_density_diffrn 1.380
_exptl_crystal_F_000 4997
_exptl_crystal_size_max 0.2
_exptl_crystal_size_mid 0.2
_exptl_crystal_size_min 0.2
_refine_diff_density_max 1.818
_refine_diff_density_min -1.806
_refine_diff_density_rms 0.101
_refine_ls_extinction_method none
_refine_ls_goodness_of_fit_ref 1.030
_refine_ls_hydrogen_treatment constr
_refine_ls_matrix_type full
_refine_ls_number_parameters 1478
_refine_ls_number_reflns 10847
_refine_ls_number_restraints 2
_refine_ls_restrained_S_all 1.033
_refine_ls_R_factor_all 0.1231
_refine_ls_R_factor_gt 0.1024
_refine_ls_shift/su_max 0.080
_refine_ls_shift/su_mean 0.016
_refine_ls_structure_factor_coef Fsqd
_refine_ls_weighting_details 'calc w=1/[\s^2^(Fo^2^)+(0.1541P)^2^+150.9259P] where P=(Fo^2^+2Fc^2^)/3'
_refine_ls_weighting_scheme calc
_refine_ls_wR_factor_gt 0.2731
_refine_ls_wR_factor_ref 0.2948
_reflns_number_gt 8805
_reflns_number_total 10847
_reflns_threshold_expression >2sigma(I)
_cod_data_source_file ja805178j_si_005.cif
_cod_data_source_block sk14b
_cod_original_formula_sum 'C118 H114.50 Br1.25 Cl7 N16 O19'
_cod_database_code 4108439

loop_
_symmetry_equiv_pos_as_xyz
'x, y, z'
'-x+1/2, y+1/2, -z+1/2'
'-x, -y, -z'
'x-1/2, -y-1/2, z-1/2'

loop_
_atom_site_label
_atom_site_type_symbol
_atom_site_fract_x
_atom_site_fract_y
_atom_site_fract_z
_atom_site_U_iso_or_equiv
_atom_site_adp_type
_atom_site_occupancy
_atom_site_symmetry_multiplicity
_atom_site_calc_flag
_atom_site_refinement_flags
Br01 Br 0.84933(11) 0.99555(5) 0.21756(7) 0.0739(6) Uani 1 1 d .
Cl1 Cl 0.7726(2) 0.36975(12) 0.59445(13) 0.0680(10) Uani 1 1 d .
Cl6 Cl 0.1743(2) 0.04061(11) 0.23212(14) 0.0639(10) Uani 1 1 d .
Cl2 Cl 0.7683(3) 0.42873(11) 0.50376(15) 0.0708(11) Uani 1 1 d .
Cl5 Cl 0.0821(3) -0.04317(11) 0.24740(16) 0.0780(12) Uani 1 1 d .
Cl3 Cl 0.3181(4) 0.41228(14) 0.45796(19) 0.1072(16) Uani 1 1 d .
N8 N 0.8616(5) 1.2427(2) 0.4064(3) 0.0209(19) Uani 1 1 d .
H8 H 0.8840 1.2382 0.3796 0.025 Uiso 1 1 calc R
Cl4 Cl 0.2649(4) 0.45922(17) 0.35762(19) 0.1169(18) Uani 1 1 d .
N4 N 1.0793(5) 1.3039(2) 0.4243(3) 0.026(2) Uani 1 1 d .
H4 H 1.0879 1.2757 0.4172 0.031 Uiso 1 1 calc R
O10 O 0.8093(4) 1.3005(2) 0.4503(3) 0.0273(17) Uani 1 1 d .
O9 O 0.8894(5) 1.4416(2) 0.3509(3) 0.0311(18) Uani 1 1 d .
O17 O 1.1196(4) 1.6103(2) 0.1908(3) 0.0313(18) Uani 1 1 d .
O12 O 1.0481(4) 1.1033(2) 0.3018(3) 0.0292(17) Uani 1 1 d .
O16 O 1.0928(4) 1.1114(2) 0.5116(2) 0.0272(17) Uani 1 1 d .
N5 N 1.1003(5) 1.2678(2) 0.3357(3) 0.0200(19) Uani 1 1 d .
O11 O 0.9104(4) 1.0413(2) 0.4492(3) 0.0293(17) Uani 1 1 d .
N2 N 1.3468(5) 1.6568(2) 0.0429(3) 0.022(2) Uani 1 1 d .
H2 H 1.3413 1.6851 0.0508 0.026 Uiso 1 1 calc R
O8 O 0.9498(4) 1.2444(2) 0.1676(3) 0.0273(17) Uani 1 1 d .
N12 N 0.7217(5) 1.1685(3) 0.3021(3) 0.027(2) Uani 1 1 d .
H12 H 0.7412 1.1935 0.2914 0.032 Uiso 1 1 calc R
O7 O 0.9236(4) 1.0688(2) 0.1660(3) 0.0312(18) Uani 1 1 d .
O15 O 0.9569(4) 1.2341(2) 0.6112(2) 0.0273(17) Uani 1 1 d .
O19 O 1.1250(4) 1.7796(2) 0.1478(3) 0.0288(17) Uani 1 1 d .
O4 O 0.7305(5) 1.3848(2) 0.2071(3) 0.0322(17) Uani 1 1 d .
N3 N 1.0727(5) 1.2299(2) 0.4826(3) 0.0199(19) Uani 1 1 d .
O18 O 1.2024(5) 1.7833(2) 0.0860(3) 0.0312(17) Uani 1 1 d .
N1 N 1.2395(5) 1.6920(2) 0.0974(3) 0.0205(19) Uani 1 1 d .
O14 O 1.0947(5) 1.3762(2) 0.3945(3) 0.0331(18) Uani 1 1 d .
N9 N 0.8814(5) 1.3005(2) 0.3316(3) 0.022(2) Uani 1 1 d .
N13 N 0.6643(5) 1.2544(3) 0.3110(3) 0.026(2) Uani 1 1 d .
O3 O 0.8335(4) 1.3355(2) 0.0442(2) 0.0262(16) Uani 1 1 d .
C033 C 0.8531(6) 1.2036(3) 0.4346(4) 0.023(2) Uani 1 1 d .
O2 O 0.6212(5) 1.1985(2) 0.1659(3) 0.0370(19) Uani 1 1 d .
C035 C 0.9203(6) 1.0812(3) 0.4253(4) 0.024(2) Uani 1 1 d .
C036 C 1.2499(6) 1.6455(3) 0.0998(4) 0.019(2) Uani 1 1 d .
C037 C 0.9228(6) 1.3087(3) 0.2495(4) 0.019(2) Uani 1 1 d .
C038 C 1.1611(6) 1.2693(3) 0.2578(4) 0.023(2) Uani 1 1 d .
N7 N 0.9371(5) 1.1679(2) 0.3805(3) 0.0207(19) Uani 1 1 d .
C040 C 0.8918(6) 1.1634(3) 0.4193(4) 0.019(2) Uani 1 1 d .
O13 O 1.1964(5) 1.3390(2) 0.2236(3) 0.0333(18) Uani 1 1 d .
C042 C 0.8118(6) 1.1342(3) 0.2509(4) 0.021(2) Uani 1 1 d .
N6 N 1.0566(5) 1.1793(2) 0.3223(3) 0.022(2) Uani 1 1 d .
H6 H 1.0420 1.1985 0.3439 0.026 Uiso 1 1 calc R
C044 C 0.7526(7) 1.1284(3) 0.2840(4) 0.025(2) Uani 1 1 d .
N15 N 0.7176(5) 1.2732(3) 0.1556(3) 0.025(2) Uani 1 1 d .
O5 O 0.5863(5) 1.2933(2) 0.4463(3) 0.0355(18) Uani 1 1 d .
C047 C 0.9082(6) 1.3771(3) 0.3015(4) 0.023(2) Uani 1 1 d .
N10 N 0.9089(5) 1.2616(2) 0.2445(3) 0.0210(19) Uani 1 1 d .
H10 H 0.8916 1.2485 0.2699 0.025 Uiso 1 1 calc R
C049 C 1.0031(6) 1.2727(3) 0.5438(4) 0.021(2) Uani 1 1 d .
C050 C 1.0311(6) 1.1907(3) 0.5548(4) 0.022(2) Uani 1 1 d .
H050 H 1.0300 1.1633 0.5729 0.027 Uiso 1 1 calc R
C051 C 1.0406(6) 1.2692(3) 0.4987(4) 0.024(2) Uani 1 1 d .
C052 C 1.1876(6) 1.7105(3) 0.1251(4) 0.022(2) Uani 1 1 d .
C053 C 0.8602(6) 1.3195(3) 0.3730(4) 0.021(2) Uani 1 1 d .
C054 C 1.1223(6) 1.2460(3) 0.2947(4) 0.020(2) Uani 1 1 d .
N14 N 0.6897(5) 1.3178(3) 0.2392(3) 0.028(2) Uani 1 1 d .
H14 H 0.6858 1.2888 0.2333 0.033 Uiso 1 1 calc R
C056 C 0.9731(6) 1.1305(3) 0.3663(4) 0.021(2) Uani 1 1 d .
C057 C 1.1048(6) 1.1492(3) 0.4934(4) 0.022(2) Uani 1 1 d .
O6 O 0.6333(5) 1.1427(2) 0.3546(3) 0.046(2) Uani 1 1 d .
C059 C 0.8405(6) 1.2869(3) 0.4137(4) 0.022(2) Uani 1 1 d .
C060 C 0.9028(6) 1.3291(3) 0.2954(4) 0.021(2) Uani 1 1 d .
N11 N 0.8380(5) 1.1777(2) 0.2443(3) 0.023(2) Uani 1 1 d .
C062 C 1.0971(6) 1.3345(3) 0.3894(4) 0.025(2) Uani 1 1 d .
C063 C 0.9648(6) 1.0866(3) 0.3856(4) 0.025(2) Uani 1 1 d .
H063 H 0.9887 1.0614 0.3719 0.029 Uiso 1 1 calc R
C064 C 1.0295(6) 1.1360(3) 0.3264(4) 0.024(2) Uani 1 1 d .
C065 C 0.8966(7) 1.1057(3) 0.1902(4) 0.025(3) Uani 1 1 d .
C066 C 0.7310(6) 1.2495(3) 0.1130(4) 0.028(3) Uani 1 1 d .
C067 C 0.7123(7) 1.2018(3) 0.1071(4) 0.026(3) Uani 1 1 d .
C068 C 1.0491(6) 1.3109(3) 0.4703(4) 0.022(2) Uani 1 1 d .
C069 C 0.9361(7) 1.4047(3) 0.2631(4) 0.026(3) Uani 1 1 d .
C070 C 0.6160(6) 1.2337(3) 0.3891(4) 0.028(3) Uani 1 1 d .
H070 H 0.6017 1.2102 0.4098 0.033 Uiso 1 1 calc R
O1 O 0.6807(5) 1.1355(3) 0.1475(3) 0.0357(18) Uani 1 1 d .
C072 C 0.8896(6) 1.1847(3) 0.2109(4) 0.023(2) Uani 1 1 d .
C073 C 0.8424(6) 1.0953(3) 0.2265(4) 0.025(3) Uani 1 1 d .
C074 C 0.8123(6) 1.2022(3) 0.4765(4) 0.025(2) Uani 1 1 d .
H074 H 0.7890 1.2287 0.4878 0.030 Uiso 1 1 calc R
C075 C 0.7695(6) 1.2704(3) 0.0736(4) 0.022(2) Uani 1 1 d .
C077 C 0.9969(6) 1.2309(3) 0.5711(4) 0.024(2) Uani 1 1 d .
C078 C 0.6472(6) 1.2233(3) 0.3436(4) 0.026(3) Uani 1 1 d .
C079 C 1.1508(6) 1.3390(3) 0.3062(4) 0.027(3) Uani 1 1 d .
H079 H 1.1602 1.3703 0.3118 0.032 Uiso 1 1 calc R
C080 C 0.7932(6) 1.3175(3) 0.0808(4) 0.022(2) Uani 1 1 d .
C081 C 1.3048(6) 1.6254(3) 0.0692(4) 0.021(2) Uani 1 1 d .
N16 N 0.6689(6) 1.1769(3) 0.1433(3) 0.029(2) Uani 1 1 d .
C083 C 1.0236(6) 1.3520(3) 0.4869(4) 0.024(2) Uani 1 1 d .
H083 H 1.0302 1.3787 0.4687 0.028 Uiso 1 1 calc R
C084 C 1.1173(6) 1.3116(3) 0.3417(4) 0.021(2) Uani 1 1 d .
C085 C 0.7591(7) 1.0471(3) 0.2727(4) 0.035(3) Uani 1 1 d .
H085 H 0.7427 1.0179 0.2813 0.042 Uiso 1 1 calc R
C086 C 1.2084(6) 1.6169(3) 0.1303(4) 0.023(2) Uani 1 1 d .
C087 C 1.2191(7) 1.5692(3) 0.1289(4) 0.026(3) Uani 1 1 d .
H087 H 1.1924 1.5502 0.1494 0.031 Uiso 1 1 calc R
C088 C 1.1053(6) 1.1981(3) 0.2881(4) 0.020(2) Uani 1 1 d .
Br2 Br 0.8318(6) 1.0716(3) 0.5348(3) 0.051(4) Uani 0.152(5) 1 d PD
C090 C 0.9186(7) 1.1494(3) 0.1826(4) 0.027(3) Uani 1 1 d .
H090 H 0.9528 1.1561 0.1587 0.032 Uiso 1 1 calc R
C091 C 1.1452(6) 1.6853(3) 0.1584(4) 0.022(2) Uani 1 1 d .
H091 H 1.1106 1.7002 0.1780 0.027 Uiso 1 1 calc R
C092 C 0.7842(6) 1.2441(3) 0.0316(4) 0.027(3) Uani 1 1 d .
H092 H 0.8080 1.2580 0.0059 0.032 Uiso 1 1 calc R
C093 C 0.7190(6) 1.3437(4) 0.2037(4) 0.026(3) Uani 1 1 d .
C094 C 1.1749(7) 1.7613(3) 0.1171(4) 0.026(3) Uani 1 1 d .
C095 C 0.7378(6) 1.3168(3) 0.1577(4) 0.023(2) Uani 1 1 d .
C096 C 1.1558(6) 1.6387(3) 0.1615(4) 0.022(2) Uani 1 1 d .
C097 C 0.8831(6) 1.1207(3) 0.4442(4) 0.024(2) Uani 1 1 d .
C098 C 0.9763(6) 1.3155(3) 0.5588(4) 0.028(3) Uani 1 1 d .
H098 H 0.9507 1.3177 0.5875 0.033 Uiso 1 1 calc R
C099 C 0.8850(7) 1.3954(3) 0.3468(4) 0.026(3) Uani 1 1 d .
C100 C 0.7294(6) 1.1772(3) 0.0659(4) 0.026(3) Uani 1 1 d .
H100 H 0.7175 1.1458 0.0635 0.031 Uiso 1 1 calc R
C101 C 0.7741(6) 1.3415(3) 0.1218(4) 0.026(3) Uani 1 1 d .
H101 H 0.7849 1.3729 0.1257 0.031 Uiso 1 1 calc R
C102 C 0.8584(6) 1.3666(3) 0.3818(4) 0.022(2) Uani 1 1 d .
H102 H 0.8398 1.3782 0.4106 0.027 Uiso 1 1 calc R
C103 C 1.1690(6) 1.3176(3) 0.2631(4) 0.025(3) Uani 1 1 d .
C104 C 0.6649(6) 1.3332(3) 0.2848(4) 0.025(3) Uani 1 1 d .
C105 C 0.9573(6) 1.3841(3) 0.2212(4) 0.029(3) Uani 1 1 d .
H105 H 0.9759 1.4022 0.1965 0.034 Uiso 1 1 calc R
C106 C 0.6499(6) 1.2993(3) 0.3213(4) 0.027(3) Uani 1 1 d .
C107 C 0.8133(7) 1.0510(3) 0.2396(4) 0.029(3) Uani 1 1 d .
C108 C 0.7267(7) 1.0848(3) 0.2947(4) 0.035(3) Uani 1 1 d .
H108 H 0.6877 1.0807 0.3165 0.042 Uiso 1 1 calc R
C109 C 0.9190(6) 1.2331(3) 0.2048(4) 0.023(2) Uani 1 1 d .
C110 C 1.1082(7) 1.8282(3) 0.1399(4) 0.031(3) Uani 1 1 d .
H11A H 1.0728 1.8388 0.1631 0.047 Uiso 1 1 calc R
H11B H 1.0777 1.8336 0.1043 0.047 Uiso 1 1 calc R
H11C H 1.1631 1.8446 0.1469 0.047 Uiso 1 1 calc R
C111 C 0.6130(7) 1.3603(4) 0.3764(4) 0.036(3) Uani 1 1 d .
H111 H 0.5959 1.3698 0.4066 0.044 Uiso 1 1 calc R
C112 C 0.8066(7) 1.1598(3) 0.5018(4) 0.030(3) Uani 1 1 d .
H112 H 0.7796 1.1592 0.5301 0.036 Uiso 1 1 calc R
C113 C 1.0668(6) 1.1927(3) 0.5108(4) 0.022(2) Uani 1 1 d .
C114 C 0.9873(7) 1.3540(3) 0.5316(4) 0.030(3) Uani 1 1 d .
H114 H 0.9706 1.3823 0.5427 0.036 Uiso 1 1 calc R
C115 C 0.9957(7) 1.0316(3) 0.1051(4) 0.037(3) Uani 1 1 d .
H115 H 1.0280 1.0133 0.1346 0.044 Uiso 1 1 calc R
C116 C 0.8392(7) 1.1193(3) 0.4866(4) 0.028(3) Uani 1 1 d D
C117 C 1.1752(7) 1.1975(3) 0.2152(4) 0.030(3) Uani 1 1 d .
H117 H 1.1956 1.1808 0.1900 0.037 Uiso 1 1 calc R
C119 C 0.9620(7) 1.1957(3) 0.6455(4) 0.027(3) Uani 1 1 d .
H11D H 1.0229 1.1895 0.6623 0.032 Uiso 1 1 calc R
H11E H 0.9378 1.1686 0.6259 0.032 Uiso 1 1 calc R
C120 C 0.9511(7) 1.0006(3) 0.4335(4) 0.028(3) Uani 1 1 d .
H12A H 0.9576 0.9780 0.4612 0.034 Uiso 1 1 calc R
H12B H 1.0096 1.0085 0.4292 0.034 Uiso 1 1 calc R
C121 C 0.9520(6) 1.3360(3) 0.2137(4) 0.024(2) Uani 1 1 d .
H121 H 0.9680 1.3229 0.1849 0.028 Uiso 1 1 calc R
C122 C 0.6652(7) 1.1739(4) 0.3343(4) 0.032(3) Uani 1 1 d .
C123 C 1.0743(7) 1.6300(3) 0.2284(4) 0.033(3) Uani 1 1 d .
H12C H 1.0282 1.6505 0.2107 0.040 Uiso 1 1 calc R
H12D H 1.1153 1.6474 0.2545 0.040 Uiso 1 1 calc R
C124 C 0.9734(8) 1.0777(3) 0.1264(4) 0.036(3) Uani 1 1 d .
H12E H 1.0269 1.0943 0.1415 0.043 Uiso 1 1 calc R
H12F H 0.9387 1.0961 0.0983 0.043 Uiso 1 1 calc R
C125 C 0.6226(6) 1.3133(3) 0.3669(4) 0.026(3) Uani 1 1 d .
C126 C 1.1322(6) 1.1739(3) 0.2502(4) 0.024(2) Uani 1 1 d .
H126 H 1.1227 1.1424 0.2471 0.029 Uiso 1 1 calc R
C127 C 0.9141(8) 1.3941(3) 0.0105(5) 0.042(3) Uani 1 1 d .
H127 H 0.8684 1.3976 -0.0217 0.051 Uiso 1 1 calc R
C128 C 0.9004(7) 0.9793(3) 0.3833(4) 0.032(3) Uani 1 1 d .
H128 H 0.8956 1.0020 0.3552 0.039 Uiso 1 1 calc R
C129 C 0.8082(7) 0.9661(3) 0.3879(4) 0.033(3) Uani 1 1 d .
H12G H 0.7778 0.9928 0.3960 0.050 Uiso 1 1 calc R
H12H H 0.8117 0.9438 0.4152 0.050 Uiso 1 1 calc R
H12I H 0.7767 0.9533 0.3553 0.050 Uiso 1 1 calc R
C130 C 0.6074(6) 1.2780(4) 0.4018(4) 0.030(3) Uani 1 1 d .
C131 C 0.9520(7) 0.9384(3) 0.3702(4) 0.037(3) Uani 1 1 d .
H13A H 1.0095 0.9482 0.3673 0.056 Uiso 1 1 calc R
H13B H 0.9216 0.9252 0.3375 0.056 Uiso 1 1 calc R
H13C H 0.9574 0.9158 0.3974 0.056 Uiso 1 1 calc R
C132 C 0.8692(7) 1.3810(3) 0.0535(4) 0.029(3) Uani 1 1 d .
H13D H 0.9111 1.3820 0.0869 0.035 Uiso 1 1 calc R
H13E H 0.8223 1.4026 0.0546 0.035 Uiso 1 1 calc R
C133 C 0.6288(7) 1.3915(4) 0.3413(4) 0.038(3) Uani 1 1 d .
H133 H 0.6232 1.4226 0.3480 0.046 Uiso 1 1 calc R
C134 C 1.2690(7) 1.5506(3) 0.0972(4) 0.029(3) Uani 1 1 d .
H134 H 1.2744 1.5188 0.0955 0.035 Uiso 1 1 calc R
C135 C 0.8545(9) 1.5383(4) 0.4377(5) 0.051(3) Uani 1 1 d .
H13F H 0.8674 1.5704 0.4364 0.077 Uiso 1 1 calc R
H13G H 0.8825 1.5262 0.4715 0.077 Uiso 1 1 calc R
H13H H 0.7920 1.5340 0.4321 0.077 Uiso 1 1 calc R
C136 C 0.8891(8) 1.5128(3) 0.3949(5) 0.040(3) Uani 1 1 d .
H136 H 0.8606 1.5257 0.3608 0.048 Uiso 1 1 calc R
C137 C 0.7643(6) 1.1986(3) 0.0278(4) 0.028(3) Uani 1 1 d .
H137 H 0.7740 1.1817 -0.0005 0.033 Uiso 1 1 calc R
C138 C 1.1872(7) 1.2439(3) 0.2179(4) 0.028(3) Uani 1 1 d .
H138 H 1.2124 1.2589 0.1934 0.033 Uiso 1 1 calc R
C139 C 1.3124(7) 1.5788(3) 0.0672(4) 0.027(3) Uani 1 1 d .
H139 H 1.3462 1.5656 0.0460 0.032 Uiso 1 1 calc R
C140 C 0.9103(7) 1.2068(4) 0.6863(4) 0.035(3) Uani 1 1 d .
H140 H 0.8483 1.2104 0.6686 0.042 Uiso 1 1 calc R
C141 C 0.9148(8) 1.0051(4) 0.0787(5) 0.042(3) Uani 1 1 d .
H14A H 0.9320 0.9760 0.0669 0.063 Uiso 1 1 calc R
H14B H 0.8829 1.0223 0.0492 0.063 Uiso 1 1 calc R
H14C H 0.8780 1.0002 0.1031 0.063 Uiso 1 1 calc R
C142 C 0.6533(7) 1.3785(4) 0.2953(4) 0.036(3) Uani 1 1 d .
H142 H 0.6619 1.4009 0.2716 0.043 Uiso 1 1 calc R
C143 C 1.1922(8) 1.3885(3) 0.2204(4) 0.037(3) Uani 1 1 d .
H14D H 1.2489 1.4016 0.2367 0.044 Uiso 1 1 calc R
H14E H 1.1489 1.4000 0.2386 0.044 Uiso 1 1 calc R
C144 C 0.8663(8) 1.4631(3) 0.3952(4) 0.036(3) Uani 1 1 d .
H14F H 0.8984 1.4489 0.4273 0.043 Uiso 1 1 calc R
H14G H 0.8039 1.4596 0.3933 0.043 Uiso 1 1 calc R
C145 C 0.5725(8) 1.2833(4) 0.5348(4) 0.043(3) Uani 1 1 d .
H145 H 0.6316 1.2960 0.5476 0.052 Uiso 1 1 calc R
C146 C 0.5705(7) 1.2599(4) 0.4837(4) 0.036(3) Uani 1 1 d .
H14H H 0.6153 1.2362 0.4884 0.043 Uiso 1 1 calc R
H14I H 0.5137 1.2456 0.4709 0.043 Uiso 1 1 calc R
C147 C 1.0353(8) 1.5918(4) 0.2541(5) 0.042(3) Uani 1 1 d .
H147 H 0.9897 1.5774 0.2271 0.050 Uiso 1 1 calc R
C148 C 0.9896(8) 1.6124(4) 0.2947(5) 0.049(3) Uani 1 1 d .
H14J H 0.9633 1.5883 0.3111 0.074 Uiso 1 1 calc R
H14K H 0.9447 1.6334 0.2778 0.074 Uiso 1 1 calc R
H14L H 1.0319 1.6285 0.3209 0.074 Uiso 1 1 calc R
C149 C 1.1671(9) 1.4025(4) 0.1630(5) 0.050(3) Uani 1 1 d .
H149 H 1.1081 1.3904 0.1486 0.061 Uiso 1 1 calc R
C150 C 0.7486(9) 0.3736(4) 0.5263(5) 0.051(3) Uani 1 1 d .
H15A H 0.6873 0.3657 0.5128 0.061 Uiso 1 1 calc R
H15B H 0.7841 0.3514 0.5126 0.061 Uiso 1 1 calc R
C151 C 0.5069(9) 1.3229(4) 0.5285(5) 0.061(4) Uani 1 1 d .
H15C H 0.5197 1.3445 0.5035 0.091 Uiso 1 1 calc R
H15D H 0.5115 1.3379 0.5616 0.091 Uiso 1 1 calc R
H15E H 0.4483 1.3112 0.5164 0.091 Uiso 1 1 calc R
C152 C 0.0905(9) 0.0163(4) 0.2594(5) 0.057(4) Uani 1 1 d .
H15F H 0.0347 0.0309 0.2442 0.069 Uiso 1 1 calc R
H15G H 0.1036 0.0218 0.2968 0.069 Uiso 1 1 calc R
C153 C 0.9778(9) 1.3600(5) 0.0001(6) 0.075(5) Uani 1 1 d .
H15H H 1.0018 1.3702 -0.0287 0.112 Uiso 1 1 calc R
H15I H 0.9487 1.3311 -0.0084 0.112 Uiso 1 1 calc R
H15J H 1.0244 1.3566 0.0307 0.112 Uiso 1 1 calc R
C154 C 0.9402(9) 1.2505(4) 0.7152(5) 0.054(4) Uani 1 1 d .
H15K H 0.9324 1.2757 0.6910 0.081 Uiso 1 1 calc R
H15L H 1.0013 1.2479 0.7322 0.081 Uiso 1 1 calc R
H15M H 0.9062 1.2559 0.7410 0.081 Uiso 1 1 calc R
C155 C 1.0570(8) 1.0409(4) 0.0678(5) 0.050(3) Uani 1 1 d .
H15N H 1.0726 1.0123 0.0540 0.074 Uiso 1 1 calc R
H15O H 1.1093 1.0560 0.0866 0.074 Uiso 1 1 calc R
H15P H 1.0274 1.0601 0.0396 0.074 Uiso 1 1 calc R
C156 C 0.9176(8) 1.1661(4) 0.7241(4) 0.050(3) Uani 1 1 d .
H15Q H 0.8976 1.1387 0.7047 0.075 Uiso 1 1 calc R
H15R H 0.8819 1.1717 0.7489 0.075 Uiso 1 1 calc R
H157 H 0.9778 1.1623 0.7423 0.075 Uiso 1 1 calc R
C157 C 1.0987(9) 1.5550(4) 0.2770(5) 0.060(4) Uani 1 1 d .
H15S H 1.0685 1.5315 0.2918 0.090 Uiso 1 1 calc R
H15T H 1.1444 1.5679 0.3040 0.090 Uiso 1 1 calc R
H15U H 1.1241 1.5420 0.2501 0.090 Uiso 1 1 calc R
C158 C 0.2411(10) 0.4508(5) 0.4200(6) 0.076(4) Uani 1 1 d .
H15V H 0.1822 0.4384 0.4158 0.092 Uiso 1 1 calc R
H15W H 0.2434 0.4800 0.4380 0.092 Uiso 1 1 calc R
C159 C 1.1610(9) 1.4544(4) 0.1602(5) 0.056(4) Uani 1 1 d .
H15X H 1.1222 1.4651 0.1814 0.084 Uiso 1 1 calc R
H15Y H 1.1387 1.4637 0.1245 0.084 Uiso 1 1 calc R
H15Z H 1.2184 1.4674 0.1728 0.084 Uiso 1 1 calc R
C160 C 0.5562(9) 1.2488(4) 0.5742(4) 0.054(4) Uani 1 1 d .
H16A H 0.5586 1.2638 0.6071 0.081 Uiso 1 1 calc R
H16B H 0.6003 1.2252 0.5787 0.081 Uiso 1 1 calc R
H16C H 0.4991 1.2352 0.5621 0.081 Uiso 1 1 calc R
C161 C 0.9572(11) 1.4410(4) 0.0236(6) 0.077(5) Uani 1 1 d .
H16D H 0.9135 1.4629 0.0283 0.115 Uiso 1 1 calc R
H16E H 0.9832 1.4509 -0.0044 0.115 Uiso 1 1 calc R
H16F H 1.0019 1.4388 0.0553 0.115 Uiso 1 1 calc R
C162 C 0.9889(9) 1.5187(4) 0.4026(5) 0.055(4) Uani 1 1 d .
H16G H 1.0028 1.5507 0.4021 0.083 Uiso 1 1 calc R
H16H H 1.0085 1.5033 0.3749 0.083 Uiso 1 1 calc R
H16I H 1.0178 1.5057 0.4356 0.083 Uiso 1 1 calc R
C1 C 1.2259(10) 1.3851(5) 0.1295(6) 0.078(5) Uani 1 1 d .
H1A H 1.2283 1.3522 0.1313 0.118 Uiso 1 1 calc R
H1B H 1.2840 1.3974 0.1418 0.118 Uiso 1 1 calc R
H1C H 1.2033 1.3945 0.0940 0.118 Uiso 1 1 calc R
Br4 Br 0.949(4) 1.457(3) 0.262(2) 0.15(4) Uani 0.047(8) 1 d P
C190 C 0.6474(6) 1.0587(3) 0.4387(3) 0.027(4) Uani 1.00(4) 1 d D
H19A H 0.6971 1.0599 0.4220 0.032 Uiso 1 1 calc R
H19B H 0.6368 1.0900 0.4481 0.032 Uiso 1 1 calc R
Cl71 Cl 0.6831(6) 1.0317(3) 0.4941(3) 0.058(4) Uani 0.347(12) 1 d PD
Cl70 Cl 0.5724(3) 1.00155(16) 0.3493(2) 0.057(2) Uani 0.630(12) 1 d P
C999 C 0.5612(8) 1.0443(4) 0.3916(5) 0.046(5) Uiso 1.00(4) 1 d .
H99A H 0.5422 1.0716 0.3710 0.055 Uiso 1 1 calc R
H99B H 0.5139 1.0357 0.4082 0.055 Uiso 1 1 calc R

loop_
_atom_site_aniso_label
_atom_site_aniso_U_11
_atom_site_aniso_U_22
_atom_site_aniso_U_33
_atom_site_aniso_U_23
_atom_site_aniso_U_13
_atom_site_aniso_U_12
Br01 0.1036(14) 0.0382(8) 0.0958(13) -0.0004(7) 0.0564(11) 0.0037(8)
Cl1 0.076(3) 0.079(2) 0.051(2) -0.0086(18) 0.0188(19) 0.0040(19)
Cl6 0.062(2) 0.061(2) 0.072(2) -0.0131(18) 0.0202(19) 0.0012(17)
Cl2 0.094(3) 0.0454(19) 0.086(3) 0.0007(18) 0.046(2) 0.0045(18)
Cl5 0.095(3) 0.0369(18) 0.104(3) -0.0086(18) 0.028(2) 0.0081(18)
Cl3 0.157(5) 0.064(3) 0.098(3) 0.002(2) 0.023(3) -0.014(3)
N8 0.030(5) 0.012(5) 0.023(5) 0.000(4) 0.013(4) 0.002(4)
Cl4 0.165(5) 0.099(3) 0.088(3) 0.010(3) 0.030(3) -0.057(3)
N4 0.041(6) 0.010(4) 0.032(5) -0.005(4) 0.016(4) -0.004(4)
O10 0.036(4) 0.022(4) 0.029(4) -0.005(3) 0.016(4) -0.003(3)
O9 0.048(5) 0.015(4) 0.036(4) -0.003(3) 0.019(4) -0.003(3)
O17 0.040(5) 0.023(4) 0.040(4) 0.002(3) 0.029(4) -0.002(3)
O12 0.039(5) 0.015(4) 0.038(4) -0.004(3) 0.020(4) -0.002(3)
O16 0.040(5) 0.014(4) 0.032(4) 0.004(3) 0.020(4) 0.001(3)
N5 0.019(5) 0.012(5) 0.029(5) 0.003(4) 0.004(4) 0.001(4)
O11 0.043(5) 0.014(4) 0.036(4) 0.003(3) 0.018(4) -0.003(3)
N2 0.031(5) 0.010(4) 0.030(5) -0.005(4) 0.019(4) -0.004(4)
O8 0.041(5) 0.020(4) 0.026(4) 0.001(3) 0.019(4) 0.000(3)
N12 0.029(5) 0.027(5) 0.028(5) 0.003(4) 0.015(4) 0.000(4)
O7 0.042(5) 0.020(4) 0.037(4) -0.002(3) 0.019(4) 0.002(3)
O15 0.031(4) 0.027(4) 0.028(4) -0.002(3) 0.017(4) 0.003(3)
O19 0.038(4) 0.018(4) 0.036(4) 0.000(3) 0.020(4) 0.007(3)
O4 0.042(5) 0.026(5) 0.032(4) 0.002(3) 0.015(4) 0.003(3)
N3 0.021(5) 0.015(5) 0.026(5) -0.001(4) 0.009(4) 0.003(4)
O18 0.045(5) 0.021(4) 0.032(4) 0.003(3) 0.019(4) 0.005(3)
N1 0.023(5) 0.021(5) 0.020(5) 0.000(4) 0.009(4) -0.002(4)
O14 0.050(5) 0.012(4) 0.040(5) -0.002(3) 0.015(4) -0.006(3)
N9 0.023(5) 0.016(4) 0.029(5) 0.000(4) 0.012(4) 0.001(4)
N13 0.020(5) 0.034(5) 0.023(5) 0.004(4) 0.006(4) 0.007(4)
O3 0.034(4) 0.022(4) 0.026(4) 0.001(3) 0.013(3) -0.004(3)
C033 0.025(6) 0.020(6) 0.026(6) 0.004(5) 0.011(5) -0.006(5)
O2 0.043(5) 0.036(4) 0.039(5) 0.002(4) 0.026(4) -0.006(4)
C035 0.026(6) 0.016(6) 0.030(6) 0.003(5) 0.002(5) -0.012(5)
C036 0.020(6) 0.018(6) 0.022(6) -0.001(4) 0.008(5) -0.002(4)
C037 0.015(6) 0.018(6) 0.023(6) 0.001(5) 0.002(5) -0.001(4)
C038 0.025(6) 0.018(6) 0.029(6) 0.008(5) 0.010(5) 0.002(5)
N7 0.022(5) 0.016(4) 0.026(5) 0.000(4) 0.010(4) -0.003(4)
C040 0.019(6) 0.012(5) 0.028(6) -0.002(4) 0.006(5) -0.003(4)
O13 0.044(5) 0.019(4) 0.045(5) 0.009(3) 0.026(4) -0.004(3)
C042 0.021(6) 0.021(6) 0.020(6) 0.007(4) 0.001(5) 0.003(5)
N6 0.027(5) 0.016(5) 0.027(5) 0.000(4) 0.013(4) 0.000(4)
C044 0.028(6) 0.029(6) 0.017(6) 0.006(5) 0.006(5) 0.004(5)
N15 0.023(5) 0.028(5) 0.025(5) 0.001(4) 0.007(4) 0.003(4)
O5 0.043(5) 0.038(4) 0.033(5) 0.001(4) 0.024(4) 0.004(4)
C047 0.024(6) 0.013(5) 0.032(7) 0.000(5) 0.007(5) -0.001(4)
N10 0.025(5) 0.017(5) 0.023(5) 0.004(4) 0.010(4) 0.000(4)
C049 0.023(6) 0.019(6) 0.023(6) -0.001(5) 0.006(5) -0.001(5)
C050 0.023(6) 0.018(5) 0.029(6) 0.001(5) 0.013(5) -0.004(5)
C051 0.027(6) 0.017(6) 0.025(6) -0.003(5) 0.002(5) -0.006(5)
C052 0.024(6) 0.024(6) 0.017(6) -0.003(5) 0.005(5) -0.003(5)
C053 0.017(6) 0.023(6) 0.022(6) -0.001(5) 0.004(5) -0.002(4)
C054 0.013(6) 0.020(6) 0.025(6) 0.005(5) 0.004(5) 0.003(4)
N14 0.033(5) 0.029(5) 0.026(5) 0.003(4) 0.017(4) 0.007(4)
C056 0.029(6) 0.012(6) 0.024(6) 0.000(4) 0.011(5) -0.002(5)
C057 0.018(6) 0.023(6) 0.023(6) -0.002(5) 0.000(5) -0.002(5)
O6 0.062(6) 0.034(4) 0.055(5) 0.010(4) 0.042(5) 0.000(4)
C059 0.015(6) 0.024(6) 0.023(6) -0.005(5) -0.001(5) -0.005(5)
C060 0.014(6) 0.023(6) 0.027(6) 0.001(5) 0.003(5) 0.000(4)
N11 0.027(5) 0.015(5) 0.028(5) -0.001(4) 0.007(4) 0.001(4)
C062 0.025(7) 0.020(7) 0.026(7) 0.006(5) -0.002(5) -0.003(5)
C063 0.021(6) 0.014(6) 0.038(7) -0.006(5) 0.006(5) -0.002(4)
C064 0.022(6) 0.021(6) 0.030(7) 0.010(5) 0.006(5) 0.001(5)
C065 0.038(7) 0.015(6) 0.025(6) -0.001(5) 0.012(5) 0.003(5)
C066 0.025(7) 0.028(6) 0.031(7) 0.007(5) 0.009(5) 0.008(5)
C067 0.028(7) 0.025(6) 0.027(7) 0.011(5) 0.012(5) 0.009(5)
C068 0.021(6) 0.025(6) 0.020(6) -0.005(5) 0.001(5) -0.006(5)
C069 0.029(7) 0.022(6) 0.027(7) 0.002(5) 0.005(5) -0.001(5)
C070 0.025(6) 0.034(7) 0.029(7) 0.004(5) 0.015(5) 0.002(5)
O1 0.038(5) 0.029(5) 0.042(5) 0.013(4) 0.013(4) 0.000(4)
C072 0.019(6) 0.023(6) 0.027(6) 0.000(5) 0.006(5) -0.002(5)
C073 0.019(6) 0.035(6) 0.022(6) 0.003(5) 0.005(5) 0.004(5)
C074 0.025(6) 0.016(5) 0.035(7) -0.005(5) 0.010(5) -0.001(5)
C075 0.009(6) 0.031(6) 0.024(6) 0.006(5) 0.002(5) 0.002(5)
C077 0.018(6) 0.026(6) 0.024(6) -0.004(5) -0.002(5) -0.002(5)
C078 0.023(6) 0.036(7) 0.020(6) 0.003(5) 0.003(5) 0.005(5)
C079 0.030(7) 0.016(5) 0.034(7) 0.005(5) 0.006(5) -0.006(5)
C080 0.016(6) 0.026(6) 0.025(6) 0.009(5) 0.005(5) 0.005(5)
C081 0.024(6) 0.019(6) 0.021(6) -0.002(4) 0.009(5) -0.003(5)
N16 0.025(6) 0.034(6) 0.026(5) 0.004(4) 0.004(4) -0.002(4)
C083 0.034(7) 0.010(5) 0.024(6) 0.003(4) -0.001(5) -0.003(5)
C084 0.020(6) 0.021(6) 0.021(6) 0.006(5) 0.003(5) 0.004(5)
C085 0.042(7) 0.019(6) 0.043(7) 0.012(5) 0.007(6) -0.003(5)
C086 0.028(6) 0.021(6) 0.018(6) -0.002(5) 0.003(5) -0.002(5)
C087 0.032(7) 0.021(6) 0.028(6) 0.002(5) 0.015(5) -0.002(5)
C088 0.019(6) 0.020(6) 0.023(6) 0.004(5) 0.005(5) 0.004(5)
Br2 0.058(7) 0.038(5) 0.066(7) 0.025(4) 0.033(5) 0.011(4)
C090 0.031(7) 0.023(6) 0.030(6) 0.002(5) 0.016(5) 0.003(5)
C091 0.016(6) 0.027(6) 0.027(6) -0.003(5) 0.013(5) -0.001(5)
C092 0.023(6) 0.033(7) 0.026(6) 0.002(5) 0.008(5) 0.003(5)
C093 0.020(7) 0.030(7) 0.028(7) 0.007(5) 0.003(5) 0.008(5)
C094 0.029(7) 0.026(6) 0.025(6) 0.003(5) 0.012(6) 0.000(5)
C095 0.017(6) 0.031(7) 0.020(6) 0.008(5) 0.003(5) 0.005(5)
C096 0.018(6) 0.021(6) 0.029(6) 0.002(5) 0.011(5) -0.003(5)
C097 0.027(6) 0.018(6) 0.028(6) -0.003(5) 0.009(5) -0.003(5)
C098 0.030(7) 0.024(6) 0.031(7) -0.010(5) 0.012(5) 0.001(5)
C099 0.035(7) 0.012(6) 0.033(7) -0.006(5) 0.010(5) -0.002(5)
C100 0.029(7) 0.017(5) 0.031(7) 0.010(5) 0.005(5) 0.005(5)
C101 0.029(7) 0.023(5) 0.027(6) 0.001(5) 0.009(5) -0.001(5)
C102 0.027(6) 0.018(6) 0.026(6) -0.005(5) 0.014(5) -0.005(5)
C103 0.021(6) 0.023(6) 0.034(7) 0.007(5) 0.011(5) -0.002(5)
C104 0.023(6) 0.028(6) 0.026(7) 0.000(5) 0.008(5) 0.006(5)
C105 0.028(7) 0.032(7) 0.026(7) 0.017(5) 0.006(5) -0.002(5)
C106 0.019(6) 0.032(7) 0.032(7) 0.000(5) 0.012(5) 0.001(5)
C107 0.028(7) 0.028(6) 0.029(6) 0.011(5) 0.005(5) -0.004(5)
C108 0.042(8) 0.025(7) 0.041(7) 0.005(5) 0.015(6) -0.007(5)
C109 0.019(6) 0.023(6) 0.024(7) 0.000(5) -0.001(5) 0.002(5)
C110 0.030(7) 0.033(6) 0.031(7) 0.001(5) 0.007(5) 0.012(5)
C111 0.036(7) 0.044(7) 0.036(7) -0.004(6) 0.023(6) 0.001(6)
C112 0.029(7) 0.039(7) 0.025(6) 0.006(5) 0.014(5) -0.002(5)
C113 0.028(7) 0.018(6) 0.021(6) -0.003(5) 0.007(5) -0.004(5)
C114 0.039(7) 0.018(6) 0.030(7) -0.013(5) 0.005(6) -0.002(5)
C115 0.046(8) 0.028(6) 0.043(7) -0.002(5) 0.025(6) 0.006(6)
C116 0.026(7) 0.032(6) 0.027(6) 0.001(5) 0.006(5) -0.002(5)
C117 0.037(7) 0.029(7) 0.032(7) 0.005(5) 0.022(6) 0.009(5)
C119 0.029(7) 0.029(6) 0.025(6) 0.004(5) 0.008(5) -0.003(5)
C120 0.043(7) 0.014(5) 0.029(7) 0.003(5) 0.011(6) -0.003(5)
C121 0.021(6) 0.027(6) 0.025(6) -0.002(5) 0.008(5) -0.002(5)
C122 0.032(7) 0.038(7) 0.026(7) 0.004(5) 0.007(6) 0.003(6)
C123 0.043(7) 0.026(6) 0.036(7) -0.002(5) 0.020(6) -0.002(5)
C124 0.045(7) 0.029(6) 0.043(7) -0.006(5) 0.030(6) -0.002(5)
C125 0.022(6) 0.032(7) 0.027(7) -0.001(5) 0.011(5) 0.000(5)
C126 0.023(6) 0.016(5) 0.032(7) -0.002(5) 0.005(5) 0.002(5)
C127 0.054(8) 0.028(6) 0.051(8) -0.006(5) 0.025(7) -0.015(6)
C128 0.049(8) 0.024(6) 0.026(7) 0.007(5) 0.014(6) -0.002(5)
C129 0.042(8) 0.026(6) 0.034(7) -0.002(5) 0.012(6) -0.003(5)
C130 0.019(6) 0.045(7) 0.026(7) -0.003(6) 0.008(5) 0.005(5)
C131 0.052(8) 0.025(6) 0.041(7) -0.005(5) 0.023(6) -0.007(5)
C132 0.035(7) 0.027(6) 0.027(6) -0.004(5) 0.013(5) -0.007(5)
C133 0.036(7) 0.036(7) 0.044(8) 0.000(6) 0.014(6) 0.003(5)
C134 0.031(7) 0.014(5) 0.043(7) 0.002(5) 0.011(6) -0.005(5)
C135 0.070(9) 0.021(6) 0.070(9) -0.020(6) 0.029(7) -0.003(6)
C136 0.058(9) 0.018(6) 0.045(8) -0.005(5) 0.014(6) 0.004(5)
C137 0.027(7) 0.026(6) 0.033(7) -0.002(5) 0.010(5) 0.001(5)
C138 0.030(7) 0.024(6) 0.030(7) 0.003(5) 0.009(5) -0.003(5)
C139 0.034(7) 0.024(6) 0.029(6) -0.003(5) 0.020(5) 0.005(5)
C140 0.030(7) 0.047(7) 0.032(7) -0.007(6) 0.014(6) -0.001(5)
C141 0.056(9) 0.029(6) 0.047(8) -0.007(6) 0.025(7) 0.002(6)
C142 0.040(8) 0.032(7) 0.038(7) 0.007(5) 0.017(6) 0.005(5)
C143 0.050(8) 0.022(6) 0.044(8) 0.007(5) 0.022(6) -0.008(5)
C144 0.046(8) 0.024(6) 0.041(7) -0.003(5) 0.017(6) 0.000(5)
C145 0.045(8) 0.051(7) 0.042(8) -0.008(6) 0.028(6) -0.012(6)
C146 0.033(7) 0.041(7) 0.038(7) -0.001(6) 0.019(6) 0.004(5)
C147 0.049(8) 0.038(7) 0.049(8) 0.004(6) 0.034(7) 0.000(6)
C148 0.067(9) 0.040(7) 0.056(8) 0.003(6) 0.047(7) 0.005(6)
C149 0.076(10) 0.028(7) 0.053(9) 0.007(6) 0.026(7) -0.005(6)
C150 0.056(9) 0.055(8) 0.047(8) -0.003(6) 0.022(7) -0.013(7)
C151 0.078(10) 0.055(8) 0.061(9) -0.010(7) 0.042(8) -0.003(7)
C152 0.066(9) 0.036(7) 0.072(10) -0.003(6) 0.020(8) 0.014(6)
C153 0.073(11) 0.057(9) 0.116(13) 0.009(8) 0.067(10) -0.004(8)
C154 0.065(9) 0.064(8) 0.045(8) -0.022(7) 0.034(7) -0.012(7)
C155 0.058(9) 0.039(7) 0.063(9) -0.013(6) 0.038(7) 0.006(6)
C156 0.041(8) 0.075(9) 0.039(8) 0.010(7) 0.019(6) -0.006(7)
C157 0.078(10) 0.051(8) 0.065(9) 0.022(7) 0.044(8) 0.025(7)
C158 0.087(12) 0.054(9) 0.088(11) -0.002(8) 0.019(9) -0.021(8)
C159 0.086(11) 0.034(7) 0.045(8) 0.009(6) 0.009(7) -0.011(7)
C160 0.071(10) 0.069(9) 0.027(7) -0.005(6) 0.021(7) -0.016(7)
C161 0.117(13) 0.060(9) 0.070(10) -0.019(8) 0.058(10) -0.044(9)
C162 0.073(11) 0.037(7) 0.063(9) -0.012(6) 0.031(8) -0.011(7)
C1 0.094(12) 0.071(10) 0.079(11) 0.022(8) 0.037(10) 0.022(9)
Br4 0.11(4) 0.22(8) 0.13(5) -0.07(4) 0.04(3) 0.04(4)
C190 0.026(8) 0.023(6) 0.029(8) -0.009(5) 0.004(5) -0.003(5)
Cl71 0.049(7) 0.079(7) 0.044(7) 0.036(5) 0.003(5) -0.020(5)
Cl70 0.066(4) 0.045(3) 0.062(4) 0.002(2) 0.022(3) -0.006(2)

loop_
_atom_type_symbol
_atom_type_description
_atom_type_scat_dispersion_real
_atom_type_scat_dispersion_imag
_atom_type_scat_source
C C 0.0181 0.0091 'International Tables Vol C Tables 4.2.6.8 and 6.1.1.4'
H H 0.0000 0.0000 'International Tables Vol C Tables 4.2.6.8 and 6.1.1.4'
N N 0.0311 0.0180 'International Tables Vol C Tables 4.2.6.8 and 6.1.1.4'
O O 0.0492 0.0322 'International Tables Vol C Tables 4.2.6.8 and 6.1.1.4'
Br Br -0.6763 1.2805 'International Tables Vol C Tables 4.2.6.8 and 6.1.1.4'
Cl Cl 0.3639 0.7018 'International Tables Vol C Tables 4.2.6.8 and 6.1.1.4'

loop_
_geom_angle_atom_site_label_1
_geom_angle_atom_site_label_2
_geom_angle_atom_site_label_3
_geom_angle
_geom_angle_site_symmetry_1
_geom_angle_site_symmetry_3
C059 N8 C033 130.8(8) . .
C062 N4 C068 130.2(8) . .
C099 O9 C144 118.9(7) . .
C096 O17 C123 118.5(7) . .
C084 N5 C054 118.1(8) . .
C035 O11 C120 118.1(7) . .
C057 N2 C081 129.6(8) 2_755 .
C122 N12 C044 129.2(8) . .
C065 O7 C124 117.7(7) . .
C077 O15 C119 118.1(7) . .
C094 O19 C110 114.2(7) . .
C113 N3 C051 116.3(8) . .
C052 N1 C036 117.5(7) . .
C053 N9 C060 117.4(8) . .
C078 N13 C106 117.9(8) . .
C080 O3 C132 117.2(7) . .
C074 C033 N8 124.4(8) . .
C074 C033 C040 119.9(8) . .
N8 C033 C040 115.6(8) . .
O11 C035 C063 125.3(8) . .
O11 C035 C097 116.0(8) . .
C063 C035 C097 118.7(8) . .
N1 C036 C081 117.5(8) . .
N1 C036 C086 123.2(8) . .
C081 C036 C086 119.2(8) . .
N10 C037 C121 124.9(8) . .
N10 C037 C060 115.4(8) . .
C121 C037 C060 119.6(8) . .
C103 C038 C138 124.0(8) . .
C103 C038 C054 116.6(8) . .
C138 C038 C054 119.4(8) . .
C056 N7 C040 117.0(7) . .
N7 C040 C097 122.8(8) . .
N7 C040 C033 117.1(8) . .
C097 C040 C033 120.1(8) . .
C103 O13 C143 119.2(7) . .
N11 C042 C044 116.7(8) . .
N11 C042 C073 122.9(8) . .
C044 C042 C073 120.4(8) . .
C064 N6 C088 129.8(8) . .
C042 C044 N12 115.7(8) . .
C042 C044 C108 119.8(9) . .
N12 C044 C108 124.4(9) . .
C095 N15 C066 116.5(8) . .
C130 O5 C146 118.4(8) . .
C060 C047 C099 116.7(8) . .
C060 C047 C069 119.8(9) . .
C099 C047 C069 123.5(8) . .
C037 N10 C109 129.0(8) . .
C077 C049 C098 124.2(9) . .
C077 C049 C051 116.1(8) . .
C098 C049 C051 119.7(8) . .
C113 C050 C077 118.1(9) . .
N3 C051 C049 124.2(8) . .
N3 C051 C068 117.9(8) . .
C049 C051 C068 117.8(8) . .
N1 C052 C091 124.0(8) . .
N1 C052 C094 113.7(8) . .
C091 C052 C094 122.2(8) . .
N9 C053 C102 124.5(8) . .
N9 C053 C059 116.3(8) . .
C102 C053 C059 119.2(8) . .
N5 C054 C088 118.7(8) . .
N5 C054 C038 122.5(8) . .
C088 C054 C038 118.8(8) . .
C093 N14 C104 127.2(8) . .
N7 C056 C063 125.4(8) . .
N7 C056 C064 117.0(8) . .
C063 C056 C064 117.5(8) . .
O16 C057 N2 125.0(8) . 2_745
O16 C057 C113 121.9(8) . .
N2 C057 C113 113.1(8) 2_745 .
O10 C059 N8 124.6(8) . .
O10 C059 C053 121.6(8) . .
N8 C059 C053 113.8(8) . .
N9 C060 C047 123.1(8) . .
N9 C060 C037 117.7(8) . .
C047 C060 C037 119.2(8) . .
C072 N11 C042 118.2(8) . .
O14 C062 N4 124.5(9) . .
O14 C062 C084 123.0(8) . .
N4 C062 C084 112.4(8) . .
C056 C063 C035 118.7(8) . .
O12 C064 N6 125.2(8) . .
O12 C064 C056 121.5(8) . .
N6 C064 C056 113.3(8) . .
O7 C065 C090 124.2(8) . .
O7 C065 C073 115.6(8) . .
C090 C065 C073 120.3(8) . .
N15 C066 C067 121.1(8) . .
N15 C066 C075 122.4(9) . .
C067 C066 C075 116.4(9) . .
C100 C067 C066 121.8(9) . .
C100 C067 N16 116.4(9) . .
C066 C067 N16 121.7(9) . .
C083 C068 N4 125.4(9) . .
C083 C068 C051 120.5(9) . .
N4 C068 C051 114.0(8) . .
C105 C069 C047 119.3(9) . .
C105 C069 Br4 112(2) . .
C047 C069 Br4 129(2) . .
C130 C070 C078 119.0(9) . .
N11 C072 C090 123.2(8) . .
N11 C072 C109 117.3(8) . .
C090 C072 C109 119.4(8) . .
C107 C073 C065 127.6(9) . .
C107 C073 C042 116.8(8) . .
C065 C073 C042 115.6(8) . .
C033 C074 C112 119.1(9) . .
C092 C075 C080 123.3(8) . .
C092 C075 C066 119.9(9) . .
C080 C075 C066 116.8(8) . .
O15 C077 C050 125.1(8) . .
O15 C077 C049 115.5(8) . .
C050 C077 C049 119.4(8) . .
N13 C078 C070 123.9(9) . .
N13 C078 C122 119.1(9) . .
C070 C078 C122 117.0(9) . .
C103 C079 C084 117.4(9) . .
C101 C080 O3 124.8(8) . .
C101 C080 C075 120.1(8) . .
O3 C080 C075 115.1(8) . .
C139 C081 C036 119.9(8) . .
C139 C081 N2 125.3(8) . .
C036 C081 N2 114.8(8) . .
O1 N16 O2 124.0(8) . .
O1 N16 C067 117.7(8) . .
O2 N16 C067 118.3(8) . .
C068 C083 C114 120.1(9) . .
N5 C084 C079 124.6(9) . .
N5 C084 C062 117.2(8) . .
C079 C084 C062 118.2(8) . .
C108 C085 C107 122.8(9) . .
C087 C086 C036 119.9(8) . .
C087 C086 C096 122.9(8) . .
C036 C086 C096 117.2(8) . .
C134 C087 C086 119.7(9) . .
C126 C088 C054 121.2(8) . .
C126 C088 N6 124.1(8) . .
C054 C088 N6 114.6(8) . .
C116 Br2 Cl71 103.6(5) . .
C065 C090 C072 119.6(9) . .
C096 C091 C052 119.0(8) . .
C137 C092 C075 120.9(9) . .
O4 C093 N14 124.5(9) . .
O4 C093 C095 121.1(9) . .
N14 C093 C095 114.4(9) . .
O18 C094 O19 122.8(9) . .
O18 C094 C052 124.8(9) . .
O19 C094 C052 112.4(8) . .
N15 C095 C101 126.9(9) . .
N15 C095 C093 116.6(8) . .
C101 C095 C093 116.5(9) . .
O17 C096 C091 126.0(8) . .
O17 C096 C086 115.0(8) . .
C091 C096 C086 119.0(8) . .
C040 C097 C116 119.4(8) . .
C040 C097 C035 117.3(8) . .
C116 C097 C035 123.3(8) . .
C114 C098 C049 120.5(9) . .
O9 C099 C102 125.0(8) . .
O9 C099 C047 115.0(8) . .
C102 C099 C047 120.0(8) . .
C137 C100 C067 120.4(9) . .
C080 C101 C095 117.1(9) . .
C053 C102 C099 118.1(8) . .
O13 C103 C079 125.2(8) . .
O13 C103 C038 114.7(8) . .
C079 C103 C038 120.2(8) . .
C142 C104 N14 123.4(9) . .
C142 C104 C106 118.9(9) . .
N14 C104 C106 117.6(8) . .
C069 C105 C121 122.2(9) . .
N13 C106 C125 122.5(9) . .
N13 C106 C104 118.2(8) . .
C125 C106 C104 119.4(9) . .
C085 C107 C073 120.5(9) . .
C085 C107 Br01 114.1(7) . .
C073 C107 Br01 125.3(7) . .
C085 C108 C044 119.5(9) . .
O8 C109 N10 125.1(8) . .
O8 C109 C072 121.4(8) . .
N10 C109 C072 113.5(8) . .
C133 C111 C125 119.2(9) . .
C116 C112 C074 123.1(9) . .
N3 C113 C050 125.8(8) . .
N3 C113 C057 115.9(8) . .
C050 C113 C057 118.2(8) . .
C098 C114 C083 121.4(9) . .
C141 C115 C124 112.5(9) . .
C141 C115 C155 111.9(9) . .
C124 C115 C155 107.7(8) . .
C112 C116 C097 118.2(8) . .
C112 C116 Br2 110.7(7) . .
C097 C116 Br2 130.3(8) . .
C138 C117 C126 121.6(9) . .
O15 C119 C140 108.3(8) . .
O11 C120 C128 114.0(9) . .
C105 C121 C037 119.7(9) . .
O6 C122 N12 125.0(9) . .
O6 C122 C078 122.5(9) . .
N12 C122 C078 112.5(9) . .
O17 C123 C147 108.6(8) . .
O7 C124 C115 107.9(8) . .
C111 C125 C106 119.8(9) . .
C111 C125 C130 123.0(9) . .
C106 C125 C130 117.2(9) . .
C088 C126 C117 119.0(9) . .
C153 C127 C132 114.3(10) . .
C153 C127 C161 111.4(11) . .
C132 C127 C161 108.3(9) . .
C120 C128 C131 108.6(9) . .
C120 C128 C129 110.9(8) . .
C131 C128 C129 112.1(8) . .
C070 C130 O5 125.8(9) . .
C070 C130 C125 119.3(9) . .
O5 C130 C125 114.9(9) . .
O3 C132 C127 109.7(8) . .
C111 C133 C142 122.1(10) . .
C087 C134 C139 121.0(9) . .
C144 C136 C135 109.9(9) . .
C144 C136 C162 110.1(9) . .
C135 C136 C162 111.1(10) . .
C092 C137 C100 120.5(9) . .
C117 C138 C038 119.8(9) . .
C081 C139 C134 120.1(9) . .
C119 C140 C154 112.6(9) . .
C119 C140 C156 108.4(9) . .
C154 C140 C156 111.1(10) . .
C133 C142 C104 120.5(10) . .
O13 C143 C149 108.9(8) . .
O9 C144 C136 108.6(8) . .
C146 C145 C160 109.8(9) . .
C146 C145 C151 111.6(10) . .
C160 C145 C151 111.5(9) . .
O5 C146 C145 109.3(8) . .
C123 C147 C157 114.6(10) . .
C123 C147 C148 108.7(9) . .
C157 C147 C148 111.9(10) . .
C1 C149 C143 115.6(11) . .
C1 C149 C159 110.5(10) . .
C143 C149 C159 108.4(10) . .
Cl1 C150 Cl2 112.8(7) . .
Cl6 C152 Cl5 110.7(7) . .
Cl4 C158 Cl3 110.5(9) . .
Cl71 C190 C999 126.6(8) . .
C190 Cl71 Br2 104.2(5) . .
C190 C999 Cl70 119.0(8) . .

loop_
_geom_bond_atom_site_label_1
_geom_bond_atom_site_label_2
_geom_bond_distance
_geom_bond_site_symmetry_2
Br01 C107 1.843(10) .
Cl1 C150 1.745(12) .
Cl6 C152 1.771(13) .
Cl2 C150 1.761(12) .
Cl5 C152 1.761(12) .
Cl3 C158 1.777(16) .
N8 C059 1.353(12) .
N8 C033 1.379(11) .
Cl4 C158 1.770(15) .
N4 C062 1.349(12) .
N4 C068 1.403(12) .
O10 C059 1.232(11) .
O9 C099 1.349(11) .
O9 C144 1.434(12) .
O17 C096 1.335(11) .
O17 C123 1.452(11) .
O12 C064 1.219(11) .
O16 C057 1.231(11) .
N5 C084 1.307(12) .
N5 C054 1.356(12) .
O11 C035 1.344(11) .
O11 C120 1.448(11) .
N2 C057 1.355(12) 2_755
N2 C081 1.393(11) .
O8 C109 1.223(11) .
N12 C122 1.358(13) .
N12 C044 1.387(12) .
O7 C065 1.360(11) .
O7 C124 1.451(11) .
O15 C077 1.338(11) .
O15 C119 1.426(11) .
O19 C094 1.347(11) .
O19 C110 1.448(11) .
O4 C093 1.213(11) .
N3 C113 1.326(12) .
N3 C051 1.352(12) .
O18 C094 1.189(11) .
N1 C052 1.317(12) .
N1 C036 1.364(12) .
O14 C062 1.223(11) .
N9 C053 1.323(12) .
N9 C060 1.360(12) .
N13 C078 1.311(12) .
N13 C106 1.364(13) .
O3 C080 1.364(11) .
O3 C132 1.436(11) .
C033 C074 1.387(13) .
C033 C040 1.416(13) .
O2 N16 1.224(10) .
C035 C063 1.383(13) .
C035 C097 1.426(13) .
C036 C081 1.421(13) .
C036 C086 1.408(13) .
C037 N10 1.391(12) .
C037 C121 1.382(13) .
C037 C060 1.436(13) .
C038 C103 1.416(13) .
C038 C138 1.411(13) .
C038 C054 1.421(13) .
N7 C056 1.315(11) .
N7 C040 1.367(11) .
C040 C097 1.425(13) .
O13 C103 1.355(11) .
O13 C143 1.446(12) .
C042 N11 1.352(12) .
C042 C044 1.411(13) .
C042 C073 1.434(14) .
N6 C064 1.341(12) .
N6 C088 1.408(11) .
C044 C108 1.380(14) .
N15 C095 1.306(12) .
N15 C066 1.368(12) .
O5 C130 1.354(12) .
O5 C146 1.439(12) .
C047 C060 1.408(13) .
C047 C099 1.420(13) .
C047 C069 1.429(13) .
N10 C109 1.366(12) .
C049 C077 1.425(13) .
C049 C098 1.399(13) .
C049 C051 1.435(13) .
C050 C113 1.390(13) .
C050 C077 1.392(13) .
C051 C068 1.444(13) .
C052 C091 1.410(13) .
C052 C094 1.502(14) .
C053 C102 1.392(13) .
C053 C059 1.510(13) .
C054 C088 1.423(13) .
N14 C093 1.353(12) .
N14 C104 1.408(12) .
C056 C063 1.390(13) .
C056 C064 1.519(13) .
C057 N2 1.355(12) 2_745
C057 C113 1.511(13) .
O6 C122 1.214(12) .
N11 C072 1.330(12) .
C062 C084 1.511(14) .
C065 C090 1.345(13) .
C065 C073 1.437(13) .
C066 C067 1.419(14) .
C066 C075 1.440(13) .
C067 C100 1.371(13) .
C067 N16 1.474(12) .
C068 C083 1.362(13) .
C069 C105 1.355(14) .
C069 Br4 1.53(7) .
C070 C130 1.348(14) .
C070 C078 1.416(14) .
O1 N16 1.221(10) .
C072 C090 1.401(13) .
C072 C109 1.500(13) .
C073 C107 1.436(14) .
C074 C112 1.413(14) .
C075 C092 1.402(13) .
C075 C080 1.421(13) .
C078 C122 1.497(15) .
C079 C103 1.374(14) .
C079 C084 1.411(13) .
C080 C101 1.369(13) .
C081 C139 1.365(13) .
C083 C114 1.412(14) .
C085 C108 1.386(15) .
C085 C107 1.345(14) .
C086 C087 1.401(13) .
C086 C096 1.430(13) .
C087 C134 1.369(13) .
C088 C126 1.359(13) .
Br2 C116 1.899(10) .
Br2 Cl71 2.600(13) .
C091 C096 1.368(13) .
C092 C137 1.360(14) .
C093 C095 1.519(14) .
C095 C101 1.401(13) .
C097 C116 1.430(13) .
C098 C114 1.359(14) .
C099 C102 1.374(13) .
C100 C137 1.386(13) .
C104 C142 1.367(14) .
C104 C106 1.429(14) .
C105 C121 1.412(14) .
C106 C125 1.414(14) .
C111 C133 1.356(15) .
C111 C125 1.404(14) .
C112 C116 1.377(14) .
C115 C141 1.510(16) .
C115 C124 1.522(14) .
C115 C155 1.535(14) .
C117 C138 1.365(14) .
C117 C126 1.427(13) .
C119 C140 1.512(13) .
C120 C128 1.508(15) .
C123 C147 1.498(14) .
C125 C130 1.431(14) .
C127 C153 1.472(17) .
C127 C132 1.502(14) .
C127 C161 1.528(16) .
C128 C131 1.520(14) .
C128 C129 1.519(15) .
C133 C142 1.395(15) .
C134 C139 1.411(13) .
C135 C136 1.540(15) .
C136 C144 1.489(14) .
C136 C162 1.533(17) .
C140 C154 1.501(15) .
C140 C156 1.534(15) .
C143 C149 1.520(16) .
C145 C146 1.495(15) .
C145 C160 1.504(15) .
C145 C151 1.526(17) .
C147 C157 1.489(16) .
C147 C148 1.530(14) .
C149 C1 1.492(18) .
C149 C159 1.516(15) .
C190 Cl71 1.635(11) .
C190 C999 1.663(15) .
Cl70 C999 1.701(12) .

loop_
_geom_torsion_atom_site_label_1
_geom_torsion_atom_site_label_2
_geom_torsion_atom_site_label_3
_geom_torsion_atom_site_label_4
_geom_torsion
_geom_torsion_site_symmetry_1
C059 N8 C033 C074 5.4(17) .
C059 N8 C033 C040 -172.7(9) .
C120 O11 C035 C063 1.8(14) .
C120 O11 C035 C097 -176.7(8) .
C052 N1 C036 C081 179.0(9) .
C052 N1 C036 C086 -0.3(14) .
C056 N7 C040 C097 0.2(14) .
C056 N7 C040 C033 180.0(9) .
C074 C033 C040 N7 -174.8(9) .
N8 C033 C040 N7 3.3(13) .
C074 C033 C040 C097 4.9(15) .
N8 C033 C040 C097 -176.9(9) .
N11 C042 C044 N12 5.7(13) .
C073 C042 C044 N12 -174.9(9) .
N11 C042 C044 C108 -176.6(9) .
C073 C042 C044 C108 2.8(15) .
C122 N12 C044 C042 -179.6(9) .
C122 N12 C044 C108 2.8(17) .
C121 C037 N10 C109 -1.1(16) .
C060 C037 N10 C109 177.6(9) .
C113 N3 C051 C049 1.1(14) .
C113 N3 C051 C068 177.5(9) .
C077 C049 C051 N3 -2.8(14) .
C098 C049 C051 N3 176.5(9) .
C077 C049 C051 C068 -179.2(9) .
C098 C049 C051 C068 0.1(14) .
C036 N1 C052 C091 2.6(14) .
C036 N1 C052 C094 -175.8(8) .
C060 N9 C053 C102 -0.1(14) .
C060 N9 C053 C059 -177.4(8) .
C084 N5 C054 C088 179.1(9) .
C084 N5 C054 C038 -1.4(14) .
C103 C038 C054 N5 -5.4(14) .
C138 C038 C054 N5 176.2(9) .
C103 C038 C054 C088 174.1(9) .
C138 C038 C054 C088 -4.2(14) .
C040 N7 C056 C063 3.7(15) .
C040 N7 C056 C064 -175.2(8) .
C033 N8 C059 O10 1.4(17) .
C033 N8 C059 C053 -179.5(9) .
N9 C053 C059 O10 -170.6(9) .
C102 C053 C059 O10 11.9(14) .
N9 C053 C059 N8 10.4(12) .
C102 C053 C059 N8 -167.1(9) .
C053 N9 C060 C047 3.8(14) .
C053 N9 C060 C037 -177.8(8) .
C099 C047 C060 N9 -3.5(14) .
C069 C047 C060 N9 176.4(9) .
C099 C047 C060 C037 178.1(9) .
C069 C047 C060 C037 -2.1(14) .
N10 C037 C060 N9 6.6(12) .
C121 C037 C060 N9 -174.7(9) .
N10 C037 C060 C047 -174.9(9) .
C121 C037 C060 C047 3.8(14) .
C044 C042 N11 C072 -176.0(9) .
C073 C042 N11 C072 4.6(14) .
C068 N4 C062 O14 5.1(17) .
C068 N4 C062 C084 -172.7(9) .
N7 C056 C063 C035 -4.6(16) .
C064 C056 C063 C035 174.3(9) .
O11 C035 C063 C056 -177.0(9) .
C097 C035 C063 C056 1.4(14) .
C088 N6 C064 O12 5.0(17) .
C088 N6 C064 C056 -176.3(9) .
N7 C056 C064 O12 -162.4(9) .
C063 C056 C064 O12 18.6(15) .
N7 C056 C064 N6 18.9(13) .
C063 C056 C064 N6 -160.2(9) .
C124 O7 C065 C090 -5.2(15) .
C124 O7 C065 C073 175.7(9) .
C095 N15 C066 C067 179.3(9) .
C095 N15 C066 C075 3.0(14) .
N15 C066 C067 C100 -176.8(9) .
C075 C066 C067 C100 -0.4(15) .
N15 C066 C067 N16 6.7(15) .
C075 C066 C067 N16 -176.8(8) .
C062 N4 C068 C083 6.2(16) .
C062 N4 C068 C051 -177.9(10) .
N3 C051 C068 C083 -175.4(9) .
C049 C051 C068 C083 1.2(14) .
N3 C051 C068 N4 8.5(13) .
C049 C051 C068 N4 -174.9(8) .
C060 C047 C069 C105 -0.1(15) .
C099 C047 C069 C105 179.8(10) .
C060 C047 C069 Br4 -178(3) .
C099 C047 C069 Br4 2(3) .
C042 N11 C072 C090 -0.4(15) .
C042 N11 C072 C109 -179.1(8) .
O7 C065 C073 C107 -0.4(16) .
C090 C065 C073 C107 -179.5(10) .
O7 C065 C073 C042 -178.4(9) .
C090 C065 C073 C042 2.6(15) .
N11 C042 C073 C107 176.2(9) .
C044 C042 C073 C107 -3.2(14) .
N11 C042 C073 C065 -5.6(14) .
C044 C042 C073 C065 175.0(9) .
N8 C033 C074 C112 179.1(10) .
C040 C033 C074 C112 -2.9(15) .
N15 C066 C075 C092 178.0(9) .
C067 C066 C075 C092 1.6(14) .
N15 C066 C075 C080 0.0(14) .
C067 C066 C075 C080 -176.4(9) .
C119 O15 C077 C050 11.3(14) .
C119 O15 C077 C049 -169.3(8) .
C113 C050 C077 O15 176.8(9) .
C113 C050 C077 C049 -2.7(14) .
C098 C049 C077 O15 4.8(14) .
C051 C049 C077 O15 -176.0(8) .
C098 C049 C077 C050 -175.8(10) .
C051 C049 C077 C050 3.5(14) .
C106 N13 C078 C070 -1.0(15) .
C106 N13 C078 C122 -178.0(9) .
C130 C070 C078 N13 -3.7(16) .
C130 C070 C078 C122 173.4(10) .
C132 O3 C080 C101 9.1(13) .
C132 O3 C080 C075 -172.0(8) .
C092 C075 C080 C101 177.8(9) .
C066 C075 C080 C101 -4.2(14) .
C092 C075 C080 O3 -1.1(13) .
C066 C075 C080 O3 176.8(8) .
N1 C036 C081 C139 -175.3(9) .
C086 C036 C081 C139 4.1(15) .
N1 C036 C081 N2 4.2(13) .
C086 C036 C081 N2 -176.4(9) .
C057 N2 C081 C139 7.4(17) 2_755
C057 N2 C081 C036 -172.1(9) 2_755
C100 C067 N16 O1 27.4(13) .
C066 C067 N16 O1 -155.9(9) .
C100 C067 N16 O2 -150.4(9) .
C066 C067 N16 O2 26.3(14) .
N4 C068 C083 C114 174.6(9) .
C051 C068 C083 C114 -1.0(15) .
C054 N5 C084 C079 5.3(14) .
C054 N5 C084 C062 -176.5(8) .
C103 C079 C084 N5 -1.9(15) .
C103 C079 C084 C062 179.9(9) .
O14 C062 C084 N5 -166.1(9) .
N4 C062 C084 N5 11.7(12) .
O14 C062 C084 C079 12.2(15) .
N4 C062 C084 C079 -169.9(9) .
N1 C036 C086 C087 177.1(9) .
C081 C036 C086 C087 -2.2(14) .
N1 C036 C086 C096 -2.4(15) .
C081 C036 C086 C096 178.3(9) .
C036 C086 C087 C134 -0.9(15) .
C096 C086 C087 C134 178.7(10) .
N5 C054 C088 C126 -174.8(9) .
C038 C054 C088 C126 5.7(14) .
N5 C054 C088 N6 7.4(13) .
C038 C054 C088 N6 -172.2(8) .
C064 N6 C088 C126 2.1(16) .
C064 N6 C088 C054 179.8(9) .
O7 C065 C090 C072 -177.8(9) .
C073 C065 C090 C072 1.2(16) .
N11 C072 C090 C065 -2.5(16) .
C109 C072 C090 C065 176.2(9) .
N1 C052 C091 C096 -2.0(15) .
C094 C052 C091 C096 176.3(9) .
C080 C075 C092 C137 176.7(10) .
C066 C075 C092 C137 -1.2(14) .
C104 N14 C093 O4 2.1(16) .
C104 N14 C093 C095 -178.2(9) .
C110 O19 C094 O18 -0.5(14) .
C110 O19 C094 C052 -177.7(8) .
N1 C052 C094 O18 5.8(15) .
C091 C052 C094 O18 -172.6(10) .
N1 C052 C094 O19 -177.0(8) .
C091 C052 C094 O19 4.5(14) .
C066 N15 C095 C101 -2.1(15) .
C066 N15 C095 C093 177.3(8) .
O4 C093 C095 N15 -175.4(9) .
N14 C093 C095 N15 4.9(13) .
O4 C093 C095 C101 4.1(14) .
N14 C093 C095 C101 -175.6(9) .
C123 O17 C096 C091 -9.0(15) .
C123 O17 C096 C086 172.5(9) .
C052 C091 C096 O17 -179.4(9) .
C052 C091 C096 C086 -1.0(14) .
C087 C086 C096 O17 2.1(14) .
C036 C086 C096 O17 -178.4(9) .
C087 C086 C096 C091 -176.6(9) .
C036 C086 C096 C091 3.0(14) .
N7 C040 C097 C116 176.3(9) .
C033 C040 C097 C116 -3.4(15) .
N7 C040 C097 C035 -3.0(14) .
C033 C040 C097 C035 177.3(9) .
O11 C035 C097 C040 -179.4(9) .
C063 C035 C097 C040 2.0(14) .
O11 C035 C097 C116 1.4(15) .
C063 C035 C097 C116 -177.2(9) .
C077 C049 C098 C114 177.7(10) .
C051 C049 C098 C114 -1.6(15) .
C144 O9 C099 C102 1.1(15) .
C144 O9 C099 C047 179.5(9) .
C060 C047 C099 O9 -178.9(9) .
C069 C047 C099 O9 1.3(15) .
C060 C047 C099 C102 -0.4(14) .
C069 C047 C099 C102 179.8(10) .
C066 C067 C100 C137 -1.4(15) .
N16 C067 C100 C137 175.3(9) .
O3 C080 C101 C095 -176.0(9) .
C075 C080 C101 C095 5.2(14) .
N15 C095 C101 C080 -2.0(16) .
C093 C095 C101 C080 178.6(9) .
N9 C053 C102 C099 -3.6(15) .
C059 C053 C102 C099 173.6(9) .
O9 C099 C102 C053 -178.0(9) .
C047 C099 C102 C053 3.7(15) .
C143 O13 C103 C079 -11.7(15) .
C143 O13 C103 C038 169.5(9) .
C084 C079 C103 O13 175.9(9) .
C084 C079 C103 C038 -5.3(15) .
C138 C038 C103 O13 5.9(15) .
C054 C038 C103 O13 -172.4(8) .
C138 C038 C103 C079 -173.1(10) .
C054 C038 C103 C079 8.7(14) .
C093 N14 C104 C142 11.2(16) .
C093 N14 C104 C106 -169.7(9) .
C047 C069 C105 C121 0.6(15) .
Br4 C069 C105 C121 179(2) .
C078 N13 C106 C125 3.8(14) .
C078 N13 C106 C104 -177.4(9) .
C142 C104 C106 N13 -178.0(9) .
N14 C104 C106 N13 2.8(14) .
C142 C104 C106 C125 0.8(15) .
N14 C104 C106 C125 -178.3(9) .
C108 C085 C107 C073 1.8(17) .
C108 C085 C107 Br01 178.3(9) .
C065 C073 C107 C085 -177.0(10) .
C042 C073 C107 C085 0.9(15) .
C065 C073 C107 Br01 6.9(16) .
C042 C073 C107 Br01 -175.2(7) .
C107 C085 C108 C044 -2.2(17) .
C042 C044 C108 C085 -0.1(16) .
N12 C044 C108 C085 177.4(10) .
C037 N10 C109 O8 6.3(16) .
C037 N10 C109 C072 -174.7(9) .
N11 C072 C109 O8 -163.9(9) .
C090 C072 C109 O8 17.4(15) .
N11 C072 C109 N10 17.1(12) .
C090 C072 C109 N10 -161.7(9) .
C033 C074 C112 C116 -0.5(16) .
C051 N3 C113 C050 -0.1(14) .
C051 N3 C113 C057 -178.5(8) .
C077 C050 C113 N3 0.9(15) .
C077 C050 C113 C057 179.3(9) .
O16 C057 C113 N3 -169.9(9) .
N2 C057 C113 N3 11.1(12) 2_745
O16 C057 C113 C050 11.6(14) .
N2 C057 C113 C050 -167.5(9) 2_745
C049 C098 C114 C083 1.8(16) .
C068 C083 C114 C098 -0.5(15) .
C074 C112 C116 C097 1.9(16) .
C074 C112 C116 Br2 173.1(9) .
C040 C097 C116 C112 0.1(15) .
C035 C097 C116 C112 179.3(10) .
C040 C097 C116 Br2 -169.1(9) .
C035 C097 C116 Br2 10.1(16) .
Cl71 Br2 C116 C112 94.1(8) .
Cl71 Br2 C116 C097 -96.2(10) .
C077 O15 C119 C140 -178.5(8) .
C035 O11 C120 C128 -79.3(11) .
C069 C105 C121 C037 1.2(15) .
N10 C037 C121 C105 175.2(9) .
C060 C037 C121 C105 -3.4(14) .
C044 N12 C122 O6 2.6(18) .
C044 N12 C122 C078 -178.9(9) .
N13 C078 C122 O6 -162.6(10) .
C070 C078 C122 O6 20.2(16) .
N13 C078 C122 N12 18.8(14) .
C070 C078 C122 N12 -158.4(9) .
C096 O17 C123 C147 176.9(9) .
C065 O7 C124 C115 -179.9(9) .
C141 C115 C124 O7 62.6(12) .
C155 C115 C124 O7 -173.7(9) .
C133 C111 C125 C106 0.9(16) .
C133 C111 C125 C130 179.9(10) .
N13 C106 C125 C111 177.0(10) .
C104 C106 C125 C111 -1.8(15) .
N13 C106 C125 C130 -2.1(15) .
C104 C106 C125 C130 179.2(9) .
C054 C088 C126 C117 -2.5(15) .
N6 C088 C126 C117 175.1(9) .
C138 C117 C126 C088 -2.3(16) .
O11 C120 C128 C131 177.7(7) .
O11 C120 C128 C129 -58.7(10) .
C078 C070 C130 O5 -173.6(9) .
C078 C070 C130 C125 5.3(15) .
C146 O5 C130 C070 -0.7(15) .
C146 O5 C130 C125 -179.6(9) .
C111 C125 C130 C070 178.4(10) .
C106 C125 C130 C070 -2.6(15) .
C111 C125 C130 O5 -2.7(15) .
C106 C125 C130 O5 176.4(9) .
C080 O3 C132 C127 177.5(9) .
C153 C127 C132 O3 -51.0(14) .
C161 C127 C132 O3 -175.8(10) .
C125 C111 C133 C142 0.9(17) .
C086 C087 C134 C139 2.1(16) .
C075 C092 C137 C100 -0.5(15) .
C067 C100 C137 C092 1.8(15) .
C126 C117 C138 C038 3.6(16) .
C103 C038 C138 C117 -178.5(10) .
C054 C038 C138 C117 -0.3(15) .
C036 C081 C139 C134 -2.9(15) .
N2 C081 C139 C134 177.6(9) .
C087 C134 C139 C081 -0.2(16) .
O15 C119 C140 C154 -55.3(12) .
O15 C119 C140 C156 -178.7(9) .
C111 C133 C142 C104 -2.0(17) .
N14 C104 C142 C133 -179.9(10) .
C106 C104 C142 C133 1.0(16) .
C103 O13 C143 C149 -143.3(9) .
C099 O9 C144 C136 171.7(9) .
C135 C136 C144 O9 172.8(10) .
C162 C136 C144 O9 -64.5(12) .
C130 O5 C146 C145 164.9(9) .
C160 C145 C146 O5 -179.9(9) .
C151 C145 C146 O5 55.9(12) .
O17 C123 C147 C157 52.7(13) .
O17 C123 C147 C148 178.6(9) .
O13 C143 C149 C1 -56.6(14) .
O13 C143 C149 C159 178.8(10) .
C999 C190 Cl71 Br2 171.7(8) .
C116 Br2 Cl71 C190 3.4(8) .
Cl71 C190 C999 Cl70 -79.7(12) .
